data_1503041
loop_
_publ_author_name
'Moustafa, Mahmoud M Abd Rabo'
'Pagenkopf, Brian L.'

_publ_section_title
;
 Synthesis of 5-azaindoles via a cycloaddition reaction between nitriles
 and donor-acceptor cyclopropanes.
;
_journal_issue 14
_journal_name_full 'Organic letters'
_journal_page_first 3168
_journal_page_last 3171
_journal_paper_doi 10.1021/ol101078z
_journal_volume 12
_journal_year 2010
_chemical_formula_moiety 'C15 H11 N3 O2'
_chemical_formula_sum 'C15 H11 N3 O2'
_chemical_formula_weight 265.27
_chemical_name_systematic
; 
 ? 
;
_space_group_IT_number 14
_symmetry_cell_setting monoclinic
_symmetry_space_group_name_Hall '-P 2ybc'
_symmetry_space_group_name_H-M 'P 1 21/c 1'
_atom_sites_solution_hydrogens geom
_atom_sites_solution_primary direct
_atom_sites_solution_secondary difmap
_audit_creation_method SHELXL-97
_cell_angle_alpha 90.00
_cell_angle_beta 92.70(3)
_cell_angle_gamma 90.00
_cell_formula_units_Z 4
_cell_length_a 3.8217(8)
_cell_length_b 19.331(4)
_cell_length_c 16.505(3)
_cell_measurement_reflns_used 10212
_cell_measurement_temperature 150(2)
_cell_measurement_theta_max 27.48
_cell_measurement_theta_min 2.04
_cell_volume 1218.0(4)
_computing_cell_refinement 'DENZO-SMN (Otwinowski & Minor, 1997)'
_computing_data_collection 'COLLECT (Nonius, 1997-2001)'
_computing_data_reduction DENZO-SMN
_computing_molecular_graphics 'SHELXTL/PC (Sheldrick, 2001)'
_computing_publication_material SHELXTL/PC
_computing_structure_refinement 'SHELXL-97 (Sheldrick, 2008)'
_computing_structure_solution 'SHELXS-97 (Sheldrick, 2008)'
_diffrn_ambient_temperature 150(2)
_diffrn_measured_fraction_theta_full 0.997
_diffrn_measured_fraction_theta_max 0.997
_diffrn_measurement_device_type 'Nonius Kappa-CCD'
_diffrn_measurement_method '\f scans, and \w scans with \k offsets'
_diffrn_radiation_monochromator graphite
_diffrn_radiation_source 'fine-focus sealed tube'
_diffrn_radiation_type MoK\a
_diffrn_radiation_wavelength 0.71073
_diffrn_reflns_av_R_equivalents 0.069
_diffrn_reflns_av_sigmaI/netI 0.0648
_diffrn_reflns_limit_h_max 4
_diffrn_reflns_limit_h_min -4
_diffrn_reflns_limit_k_max 22
_diffrn_reflns_limit_k_min -23
_diffrn_reflns_limit_l_max 19
_diffrn_reflns_limit_l_min -17
_diffrn_reflns_number 12694
_diffrn_reflns_theta_full 25.03
_diffrn_reflns_theta_max 25.03
_diffrn_reflns_theta_min 2.69
_exptl_absorpt_coefficient_mu 0.100
_exptl_absorpt_correction_T_max 0.9975
_exptl_absorpt_correction_T_min 0.9566
_exptl_absorpt_correction_type multi-scan
_exptl_absorpt_process_details 'DENZO-SMN (Otwinowski & Minor, 1997)'
_exptl_crystal_colour yellow
_exptl_crystal_density_diffrn 1.447
_exptl_crystal_density_method 'not measured'
_exptl_crystal_description needle
_exptl_crystal_F_000 552
_exptl_crystal_size_max 0.45
_exptl_crystal_size_mid 0.05
_exptl_crystal_size_min 0.03
_refine_diff_density_max 0.186
_refine_diff_density_min -0.221
_refine_diff_density_rms 0.051
_refine_ls_extinction_method none
_refine_ls_goodness_of_fit_ref 1.009
_refine_ls_hydrogen_treatment constr
_refine_ls_matrix_type full
_refine_ls_number_parameters 182
_refine_ls_number_reflns 2162
_refine_ls_number_restraints 0
_refine_ls_restrained_S_all 1.009
_refine_ls_R_factor_all 0.0804
_refine_ls_R_factor_gt 0.0461
_refine_ls_shift/su_max 0.000
_refine_ls_shift/su_mean 0.000
_refine_ls_structure_factor_coef Fsqd
_refine_ls_weighting_details 'calc w=1/[\s^2^(Fo^2^)+(0.0627P)^2^] where P=(Fo^2^+2Fc^2^)/3'
_refine_ls_weighting_scheme calc
_refine_ls_wR_factor_gt 0.1046
_refine_ls_wR_factor_ref 0.1208
_reflns_number_gt 1482
_reflns_number_total 2162
_reflns_threshold_expression I>2\s(I)
_cod_data_source_file ol101078z_si_002.cif
_cod_data_source_block n09052b
_cod_depositor_comments
;
The following automatic conversions were performed:

'_symmetry_cell_setting' value 'Monoclinic' changed to 'monoclinic'
according to /home/saulius/struct/CIF-dictionaries/cif_core.dic
dictionary named 'cif_core.dic' version 2.4.2 from 2011-04-26.

Automatic conversion script
Id: cif_fix_values 1715 2011-07-08 13:25:40Z adriana 
;
_cod_original_sg_symbol_H-M 'P 21/c'
_cod_database_code 1503041

loop_
_symmetry_equiv_pos_as_xyz
'x, y, z'
'-x, y+1/2, -z+1/2'
'-x, -y, -z'
'x, -y-1/2, z-1/2'

loop_
_atom_site_label
_atom_site_type_symbol
_atom_site_fract_x
_atom_site_fract_y
_atom_site_fract_z
_atom_site_U_iso_or_equiv
_atom_site_adp_type
_atom_site_occupancy
_atom_site_symmetry_multiplicity
_atom_site_calc_flag
_atom_site_refinement_flags
C1 C 1.3569(6) 0.49753(12) 0.10151(13) 0.0386(6) Uani 1 1 d .
H1A H 1.5420 0.4625 0.1061 0.058 Uiso 1 1 calc R
H1B H 1.4476 0.5392 0.0760 0.058 Uiso 1 1 calc R
H1C H 1.1584 0.4794 0.0683 0.058 Uiso 1 1 calc R
C2 C 1.2377(6) 0.51533(11) 0.18513(14) 0.0321(6) Uani 1 1 d .
H2A H 1.4357 0.5338 0.2194 0.038 Uiso 1 1 calc R
H2B H 1.0500 0.5506 0.1814 0.038 Uiso 1 1 calc R
O3 O 1.1081(4) 0.45184(7) 0.21933(8) 0.0306(4) Uani 1 1 d .
C4 C 0.9978(5) 0.45533(11) 0.29588(13) 0.0273(5) Uani 1 1 d .
O5 O 1.0054(4) 0.50818(7) 0.33563(9) 0.0361(4) Uani 1 1 d .
C6 C 0.8700(5) 0.38817(10) 0.32145(12) 0.0252(5) Uani 1 1 d .
C7 C 0.8607(5) 0.32427(10) 0.27840(12) 0.0242(5) Uani 1 1 d .
C8 C 0.9664(5) 0.30239(11) 0.20191(13) 0.0295(5) Uani 1 1 d .
H8A H 1.0639 0.3355 0.1669 0.035 Uiso 1 1 calc R
N9 N 0.9355(5) 0.23744(9) 0.17668(11) 0.0325(5) Uani 1 1 d .
C10 C 0.7983(6) 0.19092(11) 0.22751(14) 0.0330(6) Uani 1 1 d .
H10A H 0.7814 0.1443 0.2096 0.040 Uiso 1 1 calc R
C11 C 0.6816(5) 0.20566(11) 0.30283(13) 0.0289(5) Uani 1 1 d .
H11A H 0.5842 0.1711 0.3359 0.035 Uiso 1 1 calc R
C12 C 0.7134(5) 0.27372(11) 0.32809(12) 0.0247(5) Uani 1 1 d .
N13 N 0.6265(4) 0.30638(8) 0.40019(10) 0.0238(4) Uani 1 1 d .
C14 C 0.7271(5) 0.37591(10) 0.39619(13) 0.0244(5) Uani 1 1 d .
C15 C 0.6733(5) 0.41846(11) 0.46439(13) 0.0286(5) Uani 1 1 d .
H15A H 0.7442 0.4655 0.4637 0.034 Uiso 1 1 calc R
C16 C 0.5213(5) 0.39262(11) 0.53075(13) 0.0303(6) Uani 1 1 d .
H16A H 0.4903 0.4214 0.5765 0.036 Uiso 1 1 calc R
C17 C 0.4091(5) 0.32283(12) 0.53182(13) 0.0291(5) Uani 1 1 d .
H17A H 0.2967 0.3052 0.5776 0.035 Uiso 1 1 calc R
C18 C 0.4623(5) 0.28114(11) 0.46739(13) 0.0255(5) Uani 1 1 d .
C19 C 0.3356(6) 0.21125(12) 0.46771(13) 0.0311(6) Uani 1 1 d .
N20 N 0.2187(5) 0.15663(11) 0.47079(12) 0.0431(6) Uani 1 1 d .

loop_
_atom_site_aniso_label
_atom_site_aniso_U_11
_atom_site_aniso_U_22
_atom_site_aniso_U_33
_atom_site_aniso_U_23
_atom_site_aniso_U_13
_atom_site_aniso_U_12
C1 0.0384(14) 0.0491(16) 0.0289(14) 0.0058(12) 0.0070(10) -0.0064(12)
C2 0.0341(13) 0.0303(13) 0.0320(14) 0.0076(11) 0.0041(10) -0.0063(10)
O3 0.0386(9) 0.0303(9) 0.0236(9) 0.0030(7) 0.0074(7) -0.0037(7)
C4 0.0285(12) 0.0330(14) 0.0204(13) 0.0010(11) 0.0016(9) 0.0008(10)
O5 0.0494(10) 0.0294(9) 0.0300(10) -0.0052(8) 0.0079(7) -0.0035(7)
C6 0.0269(12) 0.0280(12) 0.0208(13) 0.0019(10) 0.0027(9) 0.0009(9)
C7 0.0237(11) 0.0297(12) 0.0190(12) -0.0004(10) -0.0005(9) 0.0024(10)
C8 0.0300(13) 0.0322(13) 0.0264(13) 0.0014(11) 0.0023(10) -0.0007(10)
N9 0.0371(11) 0.0335(11) 0.0272(11) -0.0031(9) 0.0051(9) -0.0016(9)
C10 0.0383(14) 0.0301(13) 0.0304(14) -0.0021(11) 0.0013(11) -0.0020(11)
C11 0.0311(13) 0.0283(13) 0.0273(13) 0.0011(10) 0.0024(10) -0.0016(10)
C12 0.0239(11) 0.0301(12) 0.0200(12) 0.0008(10) 0.0014(9) 0.0016(9)
N13 0.0255(10) 0.0267(10) 0.0192(10) 0.0008(8) 0.0030(7) 0.0008(8)
C14 0.0259(11) 0.0237(12) 0.0232(12) 0.0007(10) -0.0008(9) 0.0024(9)
C15 0.0309(12) 0.0259(12) 0.0288(14) -0.0015(10) -0.0010(10) 0.0016(10)
C16 0.0343(13) 0.0343(14) 0.0224(13) -0.0025(10) 0.0026(10) 0.0052(10)
C17 0.0298(12) 0.0358(13) 0.0218(13) 0.0042(10) 0.0042(10) 0.0059(10)
C18 0.0246(12) 0.0282(13) 0.0237(13) 0.0024(10) 0.0022(9) 0.0011(9)
C19 0.0304(13) 0.0363(15) 0.0271(14) 0.0050(11) 0.0047(10) 0.0019(11)
N20 0.0512(13) 0.0380(13) 0.0410(14) 0.0015(10) 0.0125(10) -0.0043(11)

loop_
_atom_type_symbol
_atom_type_description
_atom_type_scat_dispersion_real
_atom_type_scat_dispersion_imag
_atom_type_scat_source
C C 0.0033 0.0016 'International Tables Vol C Tables 4.2.6.8 and 6.1.1.4'
H H 0.0000 0.0000 'International Tables Vol C Tables 4.2.6.8 and 6.1.1.4'
N N 0.0061 0.0033 'International Tables Vol C Tables 4.2.6.8 and 6.1.1.4'
O O 0.0106 0.0060 'International Tables Vol C Tables 4.2.6.8 and 6.1.1.4'

loop_
_geom_angle_atom_site_label_1
_geom_angle_atom_site_label_2
_geom_angle_atom_site_label_3
_geom_angle
C2 C1 H1A 109.5
C2 C1 H1B 109.5
H1A C1 H1B 109.5
C2 C1 H1C 109.5
H1A C1 H1C 109.5
H1B C1 H1C 109.5
O3 C2 C1 106.61(17)
O3 C2 H2A 110.4
C1 C2 H2A 110.4
O3 C2 H2B 110.4
C1 C2 H2B 110.4
H2A C2 H2B 108.6
C4 O3 C2 116.70(17)
O5 C4 O3 123.1(2)
O5 C4 C6 126.4(2)
O3 C4 C6 110.48(18)
C14 C6 C7 107.02(18)
C14 C6 C4 123.99(19)
C7 C6 C4 128.98(19)
C8 C7 C12 116.91(19)
C8 C7 C6 134.9(2)
C12 C7 C6 108.18(18)
N9 C8 C7 122.7(2)
N9 C8 H8A 118.6
C7 C8 H8A 118.6
C8 N9 C10 117.79(19)
N9 C10 C11 125.2(2)
N9 C10 H10A 117.4
C11 C10 H10A 117.4
C10 C11 C12 116.3(2)
C10 C11 H11A 121.8
C12 C11 H11A 121.8
C11 C12 N13 131.56(19)
C11 C12 C7 121.04(19)
N13 C12 C7 107.40(18)
C18 N13 C14 120.69(17)
C18 N13 C12 130.88(18)
C14 N13 C12 108.41(17)
C6 C14 N13 108.97(17)
C6 C14 C15 133.0(2)
N13 C14 C15 117.99(19)
C16 C15 C14 120.7(2)
C16 C15 H15A 119.6
C14 C15 H15A 119.6
C15 C16 C17 120.1(2)
C15 C16 H16A 120.0
C17 C16 H16A 120.0
C18 C17 C16 120.0(2)
C18 C17 H17A 120.0
C16 C17 H17A 120.0
C17 C18 N13 120.48(19)
C17 C18 C19 119.54(19)
N13 C18 C19 119.93(18)
N20 C19 C18 175.9(2)

loop_
_geom_bond_atom_site_label_1
_geom_bond_atom_site_label_2
_geom_bond_distance
C1 C2 1.513(3)
C1 H1A 0.9800
C1 H1B 0.9800
C1 H1C 0.9800
C2 O3 1.448(2)
C2 H2A 0.9900
C2 H2B 0.9900
O3 C4 1.352(3)
C4 O5 1.214(2)
C4 C6 1.457(3)
C6 C14 1.393(3)
C6 C7 1.425(3)
C7 C8 1.409(3)
C7 C12 1.410(3)
C8 N9 1.326(3)
C8 H8A 0.9500
N9 C10 1.353(3)
C10 C11 1.370(3)
C10 H10A 0.9500
C11 C12 1.384(3)
C11 H11A 0.9500
C12 N13 1.401(3)
N13 C18 1.388(3)
N13 C14 1.400(3)
C14 C15 1.417(3)
C15 C16 1.359(3)
C15 H15A 0.9500
C16 C17 1.416(3)
C16 H16A 0.9500
C17 C18 1.357(3)
C17 H17A 0.9500
C18 C19 1.435(3)
C19 N20 1.149(3)

loop_
_geom_torsion_atom_site_label_1
_geom_torsion_atom_site_label_2
_geom_torsion_atom_site_label_3
_geom_torsion_atom_site_label_4
_geom_torsion
C1 C2 O3 C4 177.81(17)
C2 O3 C4 O5 -0.4(3)
C2 O3 C4 C6 179.03(16)
O5 C4 C6 C14 1.9(3)
O3 C4 C6 C14 -177.54(18)
O5 C4 C6 C7 -178.6(2)
O3 C4 C6 C7 2.0(3)
C14 C6 C7 C8 -179.2(2)
C4 C6 C7 C8 1.2(4)
C14 C6 C7 C12 -0.4(2)
C4 C6 C7 C12 -179.9(2)
C12 C7 C8 N9 -0.8(3)
C6 C7 C8 N9 178.1(2)
C7 C8 N9 C10 -0.4(3)
C8 N9 C10 C11 1.3(3)
N9 C10 C11 C12 -0.9(3)
C10 C11 C12 N13 -179.3(2)
C10 C11 C12 C7 -0.4(3)
C8 C7 C12 C11 1.2(3)
C6 C7 C12 C11 -177.95(19)
C8 C7 C12 N13 -179.72(17)
C6 C7 C12 N13 1.2(2)
C11 C12 N13 C18 -4.1(3)
C7 C12 N13 C18 176.92(18)
C11 C12 N13 C14 177.5(2)
C7 C12 N13 C14 -1.5(2)
C7 C6 C14 N13 -0.6(2)
C4 C6 C14 N13 179.02(18)
C7 C6 C14 C15 178.6(2)
C4 C6 C14 C15 -1.8(4)
C18 N13 C14 C6 -177.31(16)
C12 N13 C14 C6 1.3(2)
C18 N13 C14 C15 3.3(3)
C12 N13 C14 C15 -178.02(17)
C6 C14 C15 C16 179.4(2)
N13 C14 C15 C16 -1.5(3)
C14 C15 C16 C17 -1.1(3)
C15 C16 C17 C18 1.9(3)
C16 C17 C18 N13 0.0(3)
C16 C17 C18 C19 -177.60(18)
C14 N13 C18 C17 -2.7(3)
C12 N13 C18 C17 179.06(19)
C14 N13 C18 C19 174.96(18)
C12 N13 C18 C19 -3.3(3)
C17 C18 C19 N20 29(4)
N13 C18 C19 N20 -148(3)
